data_7231958
loop_
_publ_author_name
'Wodtke, Robert'
'Steinberg, Janine'
'K\"ockerling, Martin'
'L\"oser, Reik'
'Mamat, Constantin'

_publ_section_title
;
 NMR-based investigations of acyl-functionalized piperazines concerning
 their conformational behavior in solution
;
_journal_issue 71
_journal_name_full 'RSC Advances'
_journal_page_first 40921
_journal_paper_doi 10.1039/C8RA09152H
_journal_volume 8
_journal_year 2018
_chemical_formula_moiety 'C17 H16 Br N3 O3'
_chemical_formula_sum 'C17 H16 Br N3 O3'
_chemical_formula_weight 390.24
_chemical_melting_point_gt 405
_chemical_melting_point_lt 407
_chemical_name_systematic
;
1-(3-Bromobenzoyl)-4-(4-nitrophenyl)piperazine
;
_space_group_crystal_system monoclinic
_space_group_IT_number 14
_space_group_name_Hall '-P 2ybc'
_space_group_name_H-M_alt 'P 1 21/c 1'
_symmetry_space_group_name_Hall '-P 2ybc'
_symmetry_space_group_name_H-M 'P 1 21/c 1'
_atom_sites_solution_hydrogens geom
_atom_sites_solution_primary direct
_atom_sites_solution_secondary difmap
_audit_creation_date april-19-2018
_audit_creation_method 'ciftab-2016(M. K\"ockerling, 2016)'
_audit_update_record
;
2018-04-19 deposited with the CCDC.
2018-11-28 downloaded from the CCDC.
;
_cell_angle_alpha 90
_cell_angle_beta 94.67(1)
_cell_angle_gamma 90
_cell_formula_units_Z 4
_cell_length_a 7.842(3)
_cell_length_b 25.300(9)
_cell_length_c 8.024(3)
_cell_measurement_reflns_used 8859
_cell_measurement_temperature 123(2)
_cell_measurement_theta_max 27.15
_cell_measurement_theta_min 2.606
_cell_volume 1586.7(10)
_computing_cell_refinement 'Bruker SAINT'
_computing_data_collection 'Bruker APEX2'
_computing_data_reduction 'Bruker SAINT'
_computing_molecular_graphics 'Bruker SHELXTL'
_computing_publication_material 'Bruker SHELXTL'
_computing_structure_refinement 'SHELXL-2014 (Sheldrick, 2014)'
_computing_structure_solution 'SHELXS-2014 (Sheldrick, 2014)'
_diffrn_ambient_temperature 123(2)
_diffrn_measured_fraction_theta_full 0.999
_diffrn_measured_fraction_theta_max 0.983
_diffrn_measurement_device_type 'Bruker APEX-II CCD'
_diffrn_measurement_method '\f and \w scans'
_diffrn_radiation_source 'microfocus sealed tube'
_diffrn_radiation_type MoK\a
_diffrn_radiation_wavelength 0.71073
_diffrn_reflns_av_R_equivalents 0.0959
_diffrn_reflns_av_unetI/netI 0.0537
_diffrn_reflns_Laue_measured_fraction_full 0.999
_diffrn_reflns_Laue_measured_fraction_max 0.983
_diffrn_reflns_limit_h_max 10
_diffrn_reflns_limit_h_min -10
_diffrn_reflns_limit_k_max 33
_diffrn_reflns_limit_k_min -33
_diffrn_reflns_limit_l_max 10
_diffrn_reflns_limit_l_min -10
_diffrn_reflns_number 35509
_diffrn_reflns_point_group_measured_fraction_full 0.999
_diffrn_reflns_point_group_measured_fraction_max 0.983
_diffrn_reflns_theta_full 25.000
_diffrn_reflns_theta_max 28.375
_diffrn_reflns_theta_min 2.606
_exptl_absorpt_coefficient_mu 2.616
_exptl_absorpt_correction_type multi-scan
_exptl_absorpt_process_details 'Bruker-Nonius SADABS'
_exptl_crystal_colour yellow
_exptl_crystal_density_diffrn 1.634
_exptl_crystal_density_method none
_exptl_crystal_description block
_exptl_crystal_F_000 792
_exptl_crystal_size_max 0.120
_exptl_crystal_size_mid 0.100
_exptl_crystal_size_min 0.095
_exptl_transmission_factor_max 0.74570
_exptl_transmission_factor_min 0.62880
_refine_diff_density_max 0.817
_refine_diff_density_min -0.646
_refine_diff_density_rms 0.093
_refine_ls_extinction_method none
_refine_ls_goodness_of_fit_ref 1.079
_refine_ls_hydrogen_treatment constr
_refine_ls_matrix_type full
_refine_ls_number_parameters 335
_refine_ls_number_reflns 3910
_refine_ls_number_restraints 0
_refine_ls_restrained_S_all 1.079
_refine_ls_R_factor_all 0.0929
_refine_ls_R_factor_gt 0.0598
_refine_ls_shift/su_max 0.000
_refine_ls_shift/su_mean 0.000
_refine_ls_structure_factor_coef Fsqd
_refine_ls_weighting_details 'w=1/[\s^2^(Fo^2^)+(0.0030P)^2^+4.4635P] where P=(Fo^2^+2Fc^2^)/3'
_refine_ls_weighting_scheme calc
_refine_ls_wR_factor_gt 0.0980
_refine_ls_wR_factor_ref 0.1067
_reflns_Friedel_coverage 0.000
_reflns_number_gt 2674
_reflns_number_total 3910
_reflns_threshold_expression 'I > 2\s(I)'
_cod_data_source_file c8ra09152h2.cif
_cod_data_source_block CM589C
_cod_original_cell_volume 1586.7(9)
_cod_database_code 7231958
_shelx_space_group_comment
;
The symmetry employed for this shelxl refinement is uniquely defined
by the following loop  which should always be used as a source of
symmetry information in preference to the above space-group names.
They are only intended as comments.
;
_shelx_estimated_absorpt_t_min 0.744
_shelx_estimated_absorpt_t_max 0.789
_shelxl_version_number 2014-1

loop_
_space_group_symop_operation_xyz
'x, y, z'
'-x, y+1/2, -z+1/2'
'-x, -y, -z'
'x, -y-1/2, z-1/2'

loop_
_atom_site_label
_atom_site_type_symbol
_atom_site_fract_x
_atom_site_fract_y
_atom_site_fract_z
_atom_site_U_iso_or_equiv
_atom_site_adp_type
_atom_site_occupancy
_atom_site_site_symmetry_order
_atom_site_calc_flag
_atom_site_refinement_flags_posn
_atom_site_refinement_flags_adp
_atom_site_refinement_flags_occupancy
_atom_site_disorder_assembly
_atom_site_disorder_group
Br1 Br -0.13659(5) 0.28309(2) -0.29484(5) 0.0455(2) Uani 1 1 d . . . . .
C1 C 0.4986(5) 0.3548(2) -0.1965(6) 0.056(1) Uani 1 1 d . . . . .
O1 O 0.5278(4) 0.3658(1) -0.3366(4) 0.0452(8) Uani 1 1 d . . . . .
C2 C 0.3763(5) 0.3100(2) -0.1661(4) 0.045(1) Uani 1 1 d . . . . .
C3 C 0.2061(5) 0.3156(2) -0.2229(4) 0.036(1) Uani 1 1 d . . . . .
H3A H 0.1649 0.3484 -0.2672 0.044 Uiso 1 1 calc R U . . .
C4 C 0.0964(4) 0.2732(2) -0.2147(4) 0.035(1) Uani 1 1 d . . . . .
C5 C 0.1506(5) 0.2252(2) -0.1531(5) 0.046(1) Uani 1 1 d . . . . .
H5A H 0.0740 0.1962 -0.1499 0.055 Uiso 1 1 calc R U . . .
C6 C 0.3244(6) 0.2202(2) -0.0946(5) 0.059(2) Uani 1 1 d . . . . .
H6A H 0.3653 0.1873 -0.0503 0.070 Uiso 1 1 calc R U . . .
C7 C 0.4370(6) 0.2626(2) -0.1004(5) 0.058(2) Uani 1 1 d . . . . .
H7A H 0.5537 0.2589 -0.0599 0.070 Uiso 1 1 calc R U . . .
N1A_a N 0.5659(8) 0.3867(2) -0.0691(5) 0.045(2) Uani 0.735(5) 1 d . . P A 1
C8A_a C 0.6892(9) 0.4289(3) -0.0885(7) 0.049(2) Uani 0.735(5) 1 d . . P A 1
H8AA_a H 0.6407 0.4630 -0.0545 0.059 Uiso 0.735(5) 1 calc R U P A 1
H8AB_a H 0.7136 0.4317 -0.2073 0.059 Uiso 0.735(5) 1 calc R U P A 1
C9A_a C 0.8536(8) 0.4176(3) 0.0186(6) 0.045(2) Uani 0.735(5) 1 d . . P A 1
H9AA_a H 0.9068 0.3849 -0.0205 0.053 Uiso 0.735(5) 1 calc R U P A 1
H9AB_a H 0.9353 0.4471 0.0089 0.053 Uiso 0.735(5) 1 calc R U P A 1
C10A_a C 0.686(1) 0.3712(5) 0.218(1) 0.050(3) Uani 0.735(5) 1 d . . P A 1
H10A_a H 0.6595 0.3711 0.3366 0.061 Uiso 0.735(5) 1 calc R U P A 1
H10B_a H 0.7314 0.3359 0.1918 0.061 Uiso 0.735(5) 1 calc R U P A 1
C11A_a C 0.5223(8) 0.3821(3) 0.1056(6) 0.047(2) Uani 0.735(5) 1 d . . P A 1
H11A_a H 0.4398 0.3529 0.1156 0.057 Uiso 0.735(5) 1 calc R U P A 1
H11B_a H 0.4687 0.4153 0.1406 0.057 Uiso 0.735(5) 1 calc R U P A 1
N2A_a N 0.8151(7) 0.4115(2) 0.1931(6) 0.043(2) Uani 0.735(5) 1 d . . P A 1
C12A_a C 0.945(1) 0.4212(3) 0.3185(9) 0.045(2) Uani 0.735(5) 1 d . . P A 1
C13A_a C 1.1106(9) 0.4367(3) 0.2846(8) 0.048(2) Uani 0.735(5) 1 d . . P A 1
H13A_a H 1.1398 0.4372 0.1720 0.058 Uiso 0.735(5) 1 calc R U P A 1
C14A_a C 1.233(1) 0.4513(3) 0.4112(9) 0.051(2) Uani 0.735(5) 1 d . . P A 1
H14A_a H 1.3435 0.4624 0.3861 0.061 Uiso 0.735(5) 1 calc R U P A 1
C15A_a C 1.189(2) 0.4494(3) 0.575(1) 0.046(2) Uani 0.735(5) 1 d . . P A 1
C16A_a C 1.027(2) 0.4336(4) 0.6126(9) 0.053(3) Uani 0.735(5) 1 d . . P A 1
H16A_a H 1.0022 0.4320 0.7263 0.064 Uiso 0.735(5) 1 calc R U P A 1
C17A_a C 0.900(2) 0.4201(4) 0.4877(9) 0.045(2) Uani 0.735(5) 1 d . . P A 1
H17A_a H 0.7887 0.4105 0.5141 0.054 Uiso 0.735(5) 1 calc R U P A 1
N3A_a N 1.307(1) 0.4676(3) 0.7108(6) 0.061(2) Uani 0.735(5) 1 d . . P A 1
O2A_a O 1.434(1) 0.4912(3) 0.6763(6) 0.073(2) Uani 0.735(5) 1 d . . P A 1
O3A_a O 1.2772(8) 0.4567(2) 0.8565(5) 0.062(2) Uani 0.735(5) 1 d . . P A 1
N1B_b N 0.598(1) 0.3498(5) -0.029(1) 0.021(3) Uani 0.265(5) 1 d . . P A 2
C8B_b C 0.730(2) 0.3892(7) -0.048(2) 0.029(4) Uani 0.265(5) 1 d . . P A 2
H8BA_b H 0.6834 0.4250 -0.0322 0.035 Uiso 0.265(5) 1 calc R U P A 2
H8BB_b H 0.7698 0.3871 -0.1618 0.035 Uiso 0.265(5) 1 calc R U P A 2
C9B_b C 0.882(2) 0.3790(7) 0.083(2) 0.031(4) Uani 0.265(5) 1 d . . P A 2
H9BA_b H 0.9297 0.3434 0.0658 0.037 Uiso 0.265(5) 1 calc R U P A 2
H9BB_b H 0.9730 0.4054 0.0694 0.037 Uiso 0.265(5) 1 calc R U P A 2
C10B_b C 0.644(2) 0.371(1) 0.266(2) 0.022(4) Uani 0.265(5) 1 d . . P A 2
H10C_b H 0.5772 0.4040 0.2508 0.026 Uiso 0.265(5) 1 calc R U P A 2
H10D_b H 0.6310 0.3578 0.3808 0.026 Uiso 0.265(5) 1 calc R U P A 2
C11B_b C 0.576(2) 0.3313(6) 0.143(2) 0.030(3) Uani 0.265(5) 1 d . . P A 2
H11C_b H 0.6367 0.2973 0.1638 0.036 Uiso 0.265(5) 1 calc R U P A 2
H11D_b H 0.4529 0.3254 0.1563 0.036 Uiso 0.265(5) 1 calc R U P A 2
N2B_b N 0.826(1) 0.3827(6) 0.250(1) 0.020(3) Uani 0.265(5) 1 d . . P A 2
C12B_b C 0.926(2) 0.4072(7) 0.380(2) 0.020(3) Uani 0.265(5) 1 d . . P A 2
C13B_b C 1.104(2) 0.4150(6) 0.362(2) 0.022(3) Uani 0.265(5) 1 d . . P A 2
H13B_b H 1.1533 0.4028 0.2648 0.026 Uiso 0.265(5) 1 calc R U P A 2
C14B_b C 1.205(2) 0.4403(6) 0.487(3) 0.018(3) Uani 0.265(5) 1 d . . P A 2
H14B_b H 1.3221 0.4473 0.4756 0.021 Uiso 0.265(5) 1 calc R U P A 2
C15B_b C 1.128(2) 0.4551(8) 0.629(2) 0.018(4) Uani 0.265(5) 1 d . . P A 2
C16B_b C 0.962(2) 0.4459(8) 0.653(2) 0.019(4) Uani 0.265(5) 1 d . . P A 2
H16B_b H 0.9157 0.4582 0.7511 0.022 Uiso 0.265(5) 1 calc R U P A 2
C17B_b C 0.859(5) 0.418(2) 0.530(4) 0.045(2) Uani 0.265(5) 1 d . . P A 2
H17B_b H 0.7471 0.4071 0.5508 0.054 Uiso 0.265(5) 1 calc R U P A 2
N3B_b N 1.236(3) 0.4795(8) 0.773(2) 0.061(2) Uani 0.265(5) 1 d . . P A 2
O2B_b O 1.381(3) 0.4978(9) 0.739(2) 0.073(2) Uani 0.265(5) 1 d . . P A 2
O3B_b O 1.178(2) 0.4836(5) 0.905(1) 0.039(3) Uani 0.265(5) 1 d . . P A 2

loop_
_atom_site_aniso_label
_atom_site_aniso_U_11
_atom_site_aniso_U_22
_atom_site_aniso_U_33
_atom_site_aniso_U_23
_atom_site_aniso_U_13
_atom_site_aniso_U_12
Br1 0.0174(2) 0.0829(4) 0.0361(2) 0.0119(2) 0.0008(1) 0.0059(2)
C1 0.022(2) 0.100(4) 0.044(3) -0.037(3) 0.004(2) -0.008(2)
O1 0.036(2) 0.062(2) 0.036(2) -0.024(2) -0.007(1) -0.001(2)
C2 0.028(2) 0.090(4) 0.016(2) -0.016(2) -0.006(2) 0.012(2)
C3 0.024(2) 0.061(3) 0.025(2) -0.010(2) 0.002(2) 0.004(2)
C4 0.016(2) 0.072(3) 0.019(2) 0.002(2) 0.003(1) 0.011(2)
C5 0.037(2) 0.076(3) 0.026(2) 0.021(2) 0.009(2) 0.011(2)
C6 0.046(3) 0.103(4) 0.028(2) 0.029(3) 0.011(2) 0.036(3)
C7 0.027(2) 0.124(5) 0.024(2) 0.009(3) 0.005(2) 0.025(3)
N1A_a 0.073(4) 0.052(4) 0.012(2) -0.005(2) 0.009(2) -0.037(3)
C8A_a 0.081(5) 0.050(4) 0.017(3) -0.003(3) 0.002(3) -0.042(4)
C9A_a 0.068(4) 0.054(4) 0.012(2) -0.005(3) 0.006(2) -0.037(3)
C10A_a 0.075(8) 0.061(5) 0.018(4) -0.008(3) 0.015(3) -0.033(5)
C11A_a 0.075(5) 0.056(4) 0.012(2) -0.010(2) 0.013(3) -0.034(3)
N2A_a 0.072(4) 0.046(4) 0.012(2) -0.001(2) 0.005(2) -0.034(3)
C12A_a 0.089(6) 0.036(4) 0.011(3) -0.001(3) 0.009(3) -0.032(4)
C13A_a 0.085(5) 0.044(4) 0.016(3) 0.004(3) 0.005(3) -0.036(4)
C14A_a 0.091(6) 0.046(4) 0.017(3) 0.003(3) 0.006(3) -0.035(4)
C15A_a 0.083(7) 0.036(5) 0.019(5) -0.002(4) -0.001(4) -0.034(5)
C16A_a 0.11(1) 0.042(6) 0.013(3) 0.001(3) 0.009(4) -0.029(6)
C17A_a 0.084(7) 0.038(3) 0.012(6) 0.009(4) -0.003(4) -0.034(4)
N3A_a 0.117(7) 0.047(4) 0.015(3) 0.006(3) -0.013(3) -0.047(4)
O2A_a 0.128(6) 0.059(3) 0.027(3) 0.009(3) -0.023(3) -0.064(4)
O3A_a 0.115(5) 0.056(3) 0.015(2) 0.003(2) -0.002(2) -0.043(3)
N1B_b 0.007(5) 0.040(8) 0.017(5) 0.005(5) 0.001(4) -0.001(5)
C8B_b 0.032(8) 0.04(1) 0.016(6) -0.007(6) 0.003(5) -0.004(7)
C9B_b 0.015(6) 0.06(1) 0.017(7) 0.001(7) 0.003(5) -0.008(6)
C10B_b 0.011(7) 0.030(9) 0.03(1) -0.007(9) 0.007(7) -0.001(6)
C11B_b 0.032(8) 0.037(9) 0.024(7) -0.004(6) 0.011(6) -0.003(6)
N2B_b 0.014(6) 0.032(8) 0.014(6) -0.007(5) 0.005(4) 0.004(5)
C12B_b 0.011(6) 0.04(1) 0.010(9) 0.001(8) 0.007(5) -0.006(6)
C13B_b 0.014(6) 0.029(9) 0.022(7) -0.012(6) -0.004(5) 0.003(6)
C14B_b 0.013(6) 0.025(9) 0.015(9) -0.003(8) -0.003(6) -0.008(5)
C15B_b 0.012(8) 0.020(9) 0.02(1) -0.008(7) -0.001(6) 0.009(6)
C16B_b 0.019(8) 0.016(9) 0.018(9) 0.001(7) -0.011(6) -0.007(6)
C17B_b 0.084(7) 0.038(3) 0.012(6) 0.009(4) -0.003(4) -0.034(4)
N3B_b 0.117(7) 0.047(4) 0.015(3) 0.006(3) -0.013(3) -0.047(4)
O2B_b 0.128(6) 0.059(3) 0.027(3) 0.009(3) -0.023(3) -0.064(4)
O3B_b 0.040(7) 0.061(9) 0.015(5) 0.000(5) -0.006(4) -0.022(6)

loop_
_atom_type_symbol
_atom_type_description
_atom_type_scat_dispersion_real
_atom_type_scat_dispersion_imag
_atom_type_scat_source
C C 0.0034 0.0017 'International Tables Vol C Tables 4.2.6.8 and 6.1.1.4'
H H 0.0000 0.0000 'International Tables Vol C Tables 4.2.6.8 and 6.1.1.4'
N N 0.0066 0.0034 'International Tables Vol C Tables 4.2.6.8 and 6.1.1.4'
O O 0.0114 0.0062 'International Tables Vol C Tables 4.2.6.8 and 6.1.1.4'
Br Br -0.2713 2.4705 'International Tables Vol C Tables 4.2.6.8 and 6.1.1.4'

loop_
_geom_angle_atom_site_label_1
_geom_angle_atom_site_label_2
_geom_angle_atom_site_label_3
_geom_angle
O1 C1 N1A_a 118.0(5)
O1 C1 N1B_b 137.1(5)
O1 C1 C2 119.7(4)
N1A_a C1 C2 121.9(4)
N1B_b C1 C2 94.8(6)
C7 C2 C3 120.6(5)
C7 C2 C1 120.5(4)
C3 C2 C1 118.5(4)
C4 C3 C2 119.6(4)
C4 C3 H3A 120.2
C2 C3 H3A 120.2
C5 C4 C3 122.1(4)
C5 C4 Br1 120.1(3)
C3 C4 Br1 117.8(3)
C4 C5 C6 117.6(5)
C4 C5 H5A 121.2
C6 C5 H5A 121.2
C7 C6 C5 121.2(5)
C7 C6 H6A 119.4
C5 C6 H6A 119.4
C2 C7 C6 118.9(4)
C2 C7 H7A 120.6
C6 C7 H7A 120.6
C1 N1A_a C8A_a 124.7(4)
C1 N1A_a C11A_a 123.8(5)
C8A_a N1A_a C11A_a 111.5(4)
N1A_a C8A_a C9A_a 110.0(6)
N1A_a C8A_a H8AA_a 109.7
C9A_a C8A_a H8AA_a 109.7
N1A_a C8A_a H8AB_a 109.7
C9A_a C8A_a H8AB_a 109.7
H8AA_a C8A_a H8AB_a 108.2
N2A_a C9A_a C8A_a 109.2(5)
N2A_a C9A_a H9AA_a 109.8
C8A_a C9A_a H9AA_a 109.8
N2A_a C9A_a H9AB_a 109.8
C8A_a C9A_a H9AB_a 109.8
H9AA_a C9A_a H9AB_a 108.3
N2A_a C10A_a C11A_a 110.5(7)
N2A_a C10A_a H10A_a 109.6
C11A_a C10A_a H10A_a 109.6
N2A_a C10A_a H10B_a 109.6
C11A_a C10A_a H10B_a 109.6
H10A_a C10A_a H10B_a 108.1
N1A_a C11A_a C10A_a 109.1(5)
N1A_a C11A_a H11A_a 109.9
C10A_a C11A_a H11A_a 109.9
N1A_a C11A_a H11B_a 109.9
C10A_a C11A_a H11B_a 109.9
H11A_a C11A_a H11B_a 108.3
C12A_a N2A_a C10A_a 119.7(6)
C12A_a N2A_a C9A_a 118.4(5)
C10A_a N2A_a C9A_a 113.8(5)
N2A_a C12A_a C13A_a 122.8(6)
N2A_a C12A_a C17A_a 117.5(7)
C13A_a C12A_a C17A_a 119.4(7)
C14A_a C13A_a C12A_a 121.7(6)
C14A_a C13A_a H13A_a 119.1
C12A_a C13A_a H13A_a 119.1
C15A_a C14A_a C13A_a 118.4(8)
C15A_a C14A_a H14A_a 120.8
C13A_a C14A_a H14A_a 120.8
C14A_a C15A_a C16A_a 121.2(7)
C14A_a C15A_a N3A_a 120.9(8)
C16A_a C15A_a N3A_a 117.7(8)
C15A_a C16A_a C17A_a 121.6(7)
C15A_a C16A_a H16A_a 119.2
C17A_a C16A_a H16A_a 119.2
C16A_a C17A_a C12A_a 117.5(8)
C16A_a C17A_a H17A_a 121.2
C12A_a C17A_a H17A_a 121.2
O2A_a N3A_a O3A_a 123.2(6)
O2A_a N3A_a C15A_a 118.0(6)
O3A_a N3A_a C15A_a 118.8(7)
C8B_b N1B_b C11B_b 117(1)
C8B_b N1B_b C1 99.9(9)
C11B_b N1B_b C1 140(1)
N1B_b C8B_b C9B_b 109(1)
N1B_b C8B_b H8BA_b 109.8
C9B_b C8B_b H8BA_b 109.8
N1B_b C8B_b H8BB_b 109.8
C9B_b C8B_b H8BB_b 109.8
H8BA_b C8B_b H8BB_b 108.3
N2B_b C9B_b C8B_b 110(1)
N2B_b C9B_b H9BA_b 109.6
C8B_b C9B_b H9BA_b 109.6
N2B_b C9B_b H9BB_b 109.6
C8B_b C9B_b H9BB_b 109.6
H9BA_b C9B_b H9BB_b 108.1
N2B_b C10B_b C11B_b 112(1)
N2B_b C10B_b H10C_b 109.2
C11B_b C10B_b H10C_b 109.2
N2B_b C10B_b H10D_b 109.2
C11B_b C10B_b H10D_b 109.2
H10C_b C10B_b H10D_b 107.9
N1B_b C11B_b C10B_b 110(1)
N1B_b C11B_b H11C_b 109.6
C10B_b C11B_b H11C_b 109.6
N1B_b C11B_b H11D_b 109.6
C10B_b C11B_b H11D_b 109.6
H11C_b C11B_b H11D_b 108.2
C12B_b N2B_b C9B_b 122(1)
C12B_b N2B_b C10B_b 121(1)
C9B_b N2B_b C10B_b 116(1)
C17B_b C12B_b N2B_b 121(2)
C17B_b C12B_b C13B_b 120(2)
N2B_b C12B_b C13B_b 119(1)
C14B_b C13B_b C12B_b 120(1)
C14B_b C13B_b H13B_b 120.1
C12B_b C13B_b H13B_b 120.1
C15B_b C14B_b C13B_b 118(1)
C15B_b C14B_b H14B_b 121.2
C13B_b C14B_b H14B_b 121.2
C16B_b C15B_b C14B_b 124(2)
C16B_b C15B_b N3B_b 117(2)
C14B_b C15B_b N3B_b 119(2)
C15B_b C16B_b C17B_b 120(2)
C15B_b C16B_b H16B_b 120.2
C17B_b C16B_b H16B_b 120.2
C12B_b C17B_b C16B_b 118(2)
C12B_b C17B_b H17B_b 121.0
C16B_b C17B_b H17B_b 121.0
O3B_b N3B_b O2B_b 125(2)
O3B_b N3B_b C15B_b 119(2)
O2B_b N3B_b C15B_b 116(2)

loop_
_geom_bond_atom_site_label_1
_geom_bond_atom_site_label_2
_geom_bond_distance
Br1 C4 1.903(3)
C1 O1 1.199(5)
C1 N1A_a 1.373(6)
C1 N1B_b 1.50(1)
C1 C2 1.516(7)
C2 C7 1.380(7)
C2 C3 1.382(5)
C3 C4 1.380(6)
C3 H3A 0.9500
C4 C5 1.367(6)
C5 C6 1.411(6)
C5 H5A 0.9500
C6 C7 1.393(7)
C6 H6A 0.9500
C7 H7A 0.9500
N1A_a C8A_a 1.458(7)
N1A_a C11A_a 1.474(6)
C8A_a C9A_a 1.517(9)
C8A_a H8AA_a 0.9900
C8A_a H8AB_a 0.9900
C9A_a N2A_a 1.465(6)
C9A_a H9AA_a 0.9900
C9A_a H9AB_a 0.9900
C10A_a N2A_a 1.46(1)
C10A_a C11A_a 1.53(1)
C10A_a H10A_a 0.9900
C10A_a H10B_a 0.9900
C11A_a H11A_a 0.9900
C11A_a H11B_a 0.9900
N2A_a C12A_a 1.394(9)
C12A_a C13A_a 1.40(1)
C12A_a C17A_a 1.429(8)
C13A_a C14A_a 1.389(9)
C13A_a H13A_a 0.9500
C14A_a C15A_a 1.383(9)
C14A_a H14A_a 0.9500
C15A_a C16A_a 1.39(1)
C15A_a N3A_a 1.45(1)
C16A_a C17A_a 1.40(2)
C16A_a H16A_a 0.9500
C17A_a H17A_a 0.9500
N3A_a O2A_a 1.210(9)
N3A_a O3A_a 1.242(7)
N1B_b C8B_b 1.45(2)
N1B_b C11B_b 1.49(2)
C8B_b C9B_b 1.54(2)
C8B_b H8BA_b 0.9900
C8B_b H8BB_b 0.9900
C9B_b N2B_b 1.45(2)
C9B_b H9BA_b 0.9900
C9B_b H9BB_b 0.9900
C10B_b N2B_b 1.47(2)
C10B_b C11B_b 1.48(3)
C10B_b H10C_b 0.9900
C10B_b H10D_b 0.9900
C11B_b H11C_b 0.9900
C11B_b H11D_b 0.9900
N2B_b C12B_b 1.40(2)
C12B_b C17B_b 1.38(3)
C12B_b C13B_b 1.43(2)
C13B_b C14B_b 1.38(2)
C13B_b H13B_b 0.9500
C14B_b C15B_b 1.38(2)
C14B_b H14B_b 0.9500
C15B_b C16B_b 1.35(2)
C15B_b N3B_b 1.51(3)
C16B_b C17B_b 1.41(4)
C16B_b H16B_b 0.9500
C17B_b H17B_b 0.9500
N3B_b O3B_b 1.19(2)
N3B_b O2B_b 1.27(3)

loop_
_geom_hbond_atom_site_label_D
_geom_hbond_atom_site_label_H
_geom_hbond_atom_site_label_A
_geom_hbond_distance_DH
_geom_hbond_distance_HA
_geom_hbond_distance_DA
_geom_hbond_angle_DHA
_geom_hbond_site_symmetry_A
C8A_a H8AA_a O3A_a 0.99 2.63 3.439(8) 139.4 3_766
C14A_a H14A_a O2A_a 0.95 2.20 3.12(1) 164.7 3_866
C8B_b H8BB_b Br1 0.99 2.95 3.54(2) 119.1 1_655
C10B_b H10C_b O2B_b 0.99 2.51 3.33(4) 139.9 3_766
C10B_b H10D_b O1 0.99 2.48 3.39(2) 152.6 1_556
C11B_b H11C_b Br1 0.99 2.70 3.68(2) 167.5 4_666
C17B_b H17B_b O1 0.95 2.26 3.18(3) 161.6 1_556
